data_7115320
loop_
_publ_author_name
'Takayoshi Arai'
'Noriyuki Sugiyama'
'Hyuma Masu'
'Sayaka Kado'
'Shinnosuke Yabe'
'Masahiro Yamanaka'

_publ_section_title
;
 A trinuclear Zn3(OAc)4-3,3'-bis(aminoimino)binaphthoxide complex for
 highly efficient catalytic asymmetric iodolactonization
;
_journal_name_full Chem.Commun.
_journal_page_first 8287
_journal_paper_doi 10.1039/C4cc02415J
_journal_volume 50
_journal_year 2014
_chemical_absolute_configuration ad
_chemical_formula_moiety 'C74 H64 N4 O10 Zn3, 2(C H4 O), 6(O)'
_chemical_formula_sum 'C76 H72 N4 O18 Zn3'
_chemical_formula_weight 1525.49
_chemical_name_systematic
; 
 ? 
;
_space_group_IT_number 4
_symmetry_cell_setting monoclinic
_symmetry_space_group_name_Hall 'P 2yb'
_symmetry_space_group_name_H-M 'P 1 21 1'
_atom_sites_solution_hydrogens geom
_atom_sites_solution_primary direct
_atom_sites_solution_secondary difmap
_audit_creation_method SHELXL-97
_cell_angle_alpha 90.00
_cell_angle_beta 108.310(2)
_cell_angle_gamma 90.00
_cell_formula_units_Z 2
_cell_length_a 11.1670(16)
_cell_length_b 22.145(3)
_cell_length_c 16.594(2)
_cell_measurement_reflns_used 2945
_cell_measurement_temperature 173
_cell_measurement_theta_max 25.03
_cell_measurement_theta_min 2.25
_cell_volume 3895.8(9)
_computing_cell_refinement 'APEX2 (Bruker AXS, 2006)'
_computing_data_collection 'APEX2 (Bruker AXS, 2006)'
_computing_data_reduction 'SAINT (Bruker AXS, 2004)'
_computing_molecular_graphics 'XSHEL (Bruker AXS,2002)'
_computing_publication_material 'XCIF (Bruker AXS, 2001)'
_computing_structure_refinement 'SHELXL-97 (Sheldrick, 1997)'
_computing_structure_solution 'SHELXS-97 (Sheldrick, 1997)'
_diffrn_ambient_temperature 173
_diffrn_detector_area_resol_mean 8.333
_diffrn_measured_fraction_theta_full 0.992
_diffrn_measured_fraction_theta_max 0.964
_diffrn_measurement_device_type 'Bruker APEXII CCD area detector'
_diffrn_measurement_method 'phi and omega scans'
_diffrn_radiation_monochromator graphite
_diffrn_radiation_source 'fine-focus sealed tube'
_diffrn_radiation_type MoK\a
_diffrn_radiation_wavelength 0.71073
_diffrn_reflns_av_R_equivalents 0.1230
_diffrn_reflns_av_sigmaI/netI 0.0638
_diffrn_reflns_limit_h_max 14
_diffrn_reflns_limit_h_min -14
_diffrn_reflns_limit_k_max 28
_diffrn_reflns_limit_k_min -28
_diffrn_reflns_limit_l_max 21
_diffrn_reflns_limit_l_min -21
_diffrn_reflns_number 20839
_diffrn_reflns_theta_full 25.00
_diffrn_reflns_theta_max 27.47
_diffrn_reflns_theta_min 1.92
_exptl_absorpt_coefficient_mu 0.984
_exptl_absorpt_correction_T_max 0.9525
_exptl_absorpt_correction_T_min 0.7568
_exptl_absorpt_correction_type empirical
_exptl_absorpt_process_details
;
SADABS Sheldrick 1996
;
_exptl_crystal_colour colourless
_exptl_crystal_density_diffrn 1.300
_exptl_crystal_density_method 'not measured'
_exptl_crystal_description prismatic
_exptl_crystal_F_000 1580
_exptl_crystal_size_max 0.30
_exptl_crystal_size_mid 0.10
_exptl_crystal_size_min 0.05
_refine_diff_density_max 0.576
_refine_diff_density_min -0.615
_refine_diff_density_rms 0.086
_refine_ls_abs_structure_details 'Flack H D (1983), Acta Cryst. A39, 876-881'
_refine_ls_abs_structure_Flack 0.019(12)
_refine_ls_extinction_method none
_refine_ls_goodness_of_fit_ref 1.042
_refine_ls_hydrogen_treatment constr
_refine_ls_matrix_type full
_refine_ls_number_parameters 929
_refine_ls_number_reflns 15718
_refine_ls_number_restraints 121
_refine_ls_restrained_S_all 1.054
_refine_ls_R_factor_all 0.0552
_refine_ls_R_factor_gt 0.0464
_refine_ls_shift/su_max 0.001
_refine_ls_shift/su_mean 0.000
_refine_ls_structure_factor_coef Fsqd
_refine_ls_weighting_details 'calc w=1/[\s^2^(Fo^2^)+(0.0598P)^2^+0.7258P] where P=(Fo^2^+2Fc^2^)/3'
_refine_ls_weighting_scheme calc
_refine_ls_wR_factor_gt 0.1093
_refine_ls_wR_factor_ref 0.1139
_reflns_number_gt 11920
_reflns_number_total 15718
_reflns_threshold_expression >2sigma(I)
_cod_data_source_file c4cc02415j2.cif
_cod_data_source_block arai41_twin5
_cod_original_cell_volume 3896.0(9)
_cod_original_sg_symbol_H-M 'P2(1)   '
_cod_database_code 7115320

loop_
_symmetry_equiv_pos_as_xyz
'x, y, z'
'-x, y+1/2, -z'

loop_
_atom_site_label
_atom_site_type_symbol
_atom_site_fract_x
_atom_site_fract_y
_atom_site_fract_z
_atom_site_U_iso_or_equiv
_atom_site_adp_type
_atom_site_occupancy
_atom_site_symmetry_multiplicity
_atom_site_calc_flag
_atom_site_refinement_flags
_atom_site_disorder_assembly
_atom_site_disorder_group
O18A O 0.0309(10) 0.9204(6) 0.8202(7) 0.088(5) Uani 0.65(2) 1 d P A 1
O18B O -0.0279(15) 0.8706(11) 0.8054(13) 0.085(9) Uani 0.35(2) 1 d P A 2
C1 C 0.3820(4) 0.3787(2) 0.8457(3) 0.0239(10) Uani 1 1 d . . .
C2 C 0.3275(4) 0.3387(2) 0.8877(3) 0.0219(10) Uani 1 1 d . . .
C3 C 0.3795(4) 0.2806(2) 0.9097(3) 0.0247(10) Uani 1 1 d . . .
C4 C 0.3376(5) 0.2409(2) 0.9629(4) 0.0335(12) Uani 1 1 d . . .
H4 H 0.2704 0.2527 0.9831 0.040 Uiso 1 1 calc R . .
C5 C 0.3935(6) 0.1864(3) 0.9847(4) 0.0457(15) Uani 1 1 d . . .
H5 H 0.3646 0.1604 1.0203 0.055 Uiso 1 1 calc R . .
C6 C 0.4936(5) 0.1670(3) 0.9560(4) 0.0433(15) Uani 1 1 d . . .
H6 H 0.5321 0.1289 0.9734 0.052 Uiso 1 1 calc R . .
C7 C 0.5343(5) 0.2022(3) 0.9044(4) 0.0387(13) Uani 1 1 d . . .
H7 H 0.5992 0.1883 0.8833 0.046 Uiso 1 1 calc R . .
C8 C 0.4811(4) 0.2603(2) 0.8810(3) 0.0280(11) Uani 1 1 d . . .
C9 C 0.5272(5) 0.3004(2) 0.8322(3) 0.0280(10) Uani 1 1 d . . .
H9 H 0.5916 0.2868 0.8104 0.034 Uiso 1 1 calc R . .
C10 C 0.4827(4) 0.3584(2) 0.8146(3) 0.0249(10) Uani 1 1 d . . .
C11 C 0.2278(4) 0.4001(2) 0.9749(3) 0.0221(10) Uani 1 1 d . . .
C12 C 0.2145(4) 0.3576(2) 0.9110(3) 0.0225(10) Uani 1 1 d . . .
C13 C 0.0957(5) 0.3338(2) 0.8673(3) 0.0259(10) Uani 1 1 d . . .
C14 C 0.0739(5) 0.2956(2) 0.7954(3) 0.0314(11) Uani 1 1 d . . .
H14 H 0.1428 0.2852 0.7761 0.038 Uiso 1 1 calc R . .
C15 C -0.0441(5) 0.2732(3) 0.7530(4) 0.0384(13) Uani 1 1 d . . .
H15 H -0.0560 0.2489 0.7039 0.046 Uiso 1 1 calc R . .
C16 C -0.1479(5) 0.2861(3) 0.7818(4) 0.0436(15) Uani 1 1 d . . .
H16 H -0.2280 0.2686 0.7546 0.052 Uiso 1 1 calc R . .
C17 C -0.1314(4) 0.3242(3) 0.8492(4) 0.0369(13) Uani 1 1 d . . .
H17 H -0.2019 0.3343 0.8670 0.044 Uiso 1 1 calc R . .
C18 C -0.0113(5) 0.3491(2) 0.8934(3) 0.0290(11) Uani 1 1 d . . .
C19 C 0.0057(5) 0.3898(3) 0.9602(3) 0.0303(12) Uani 1 1 d . . .
H19 H -0.0643 0.3991 0.9790 0.036 Uiso 1 1 calc R . .
C20 C 0.1192(5) 0.4167(2) 0.9998(3) 0.0251(10) Uani 1 1 d . . .
C21 C 0.5440(5) 0.3974(2) 0.7685(3) 0.0274(11) Uani 1 1 d . . .
H21 H 0.6146 0.3812 0.7557 0.033 Uiso 1 1 calc R . .
C22 C 0.5887(5) 0.4847(3) 0.7015(3) 0.0346(11) Uani 1 1 d . . .
H22 H 0.6016 0.4593 0.6551 0.042 Uiso 1 1 calc R . .
C23 C 0.7168(5) 0.5016(2) 0.7635(3) 0.0320(12) Uani 1 1 d . . .
C24 C 0.7265(6) 0.5333(3) 0.8370(4) 0.0422(14) Uani 1 1 d . . .
H24 H 0.6524 0.5430 0.8508 0.051 Uiso 1 1 calc R . .
C25 C 0.8433(7) 0.5509(4) 0.8905(4) 0.0559(18) Uani 1 1 d . . .
H25 H 0.8494 0.5733 0.9404 0.067 Uiso 1 1 calc R . .
C26 C 0.9504(7) 0.5358(4) 0.8710(5) 0.0572(18) Uani 1 1 d . . .
H26 H 1.0307 0.5477 0.9079 0.069 Uiso 1 1 calc R . .
C27 C 0.9424(6) 0.5041(4) 0.7996(5) 0.064(2) Uani 1 1 d . . .
H27 H 1.0169 0.4939 0.7865 0.077 Uiso 1 1 calc R . .
C28 C 0.8263(5) 0.4866(4) 0.7461(4) 0.0507(15) Uani 1 1 d . . .
H28 H 0.8214 0.4640 0.6965 0.061 Uiso 1 1 calc R . .
C29 C 0.5149(5) 0.5417(3) 0.6624(3) 0.0405(14) Uani 1 1 d . . .
H29 H 0.5141 0.5684 0.7109 0.049 Uiso 1 1 calc R . .
C30 C 0.5788(6) 0.5774(4) 0.6092(4) 0.0523(15) Uani 1 1 d U . .
C31 C 0.6358(6) 0.5509(4) 0.5543(4) 0.0570(16) Uani 1 1 d U . .
H31 H 0.6314 0.5084 0.5459 0.068 Uiso 1 1 calc R . .
C32 C 0.6990(8) 0.5865(5) 0.5119(4) 0.079(2) Uani 1 1 d U . .
H32 H 0.7379 0.5680 0.4748 0.095 Uiso 1 1 calc R . .
C33 C 0.7057(9) 0.6469(5) 0.5225(6) 0.095(3) Uani 1 1 d U . .
H33 H 0.7483 0.6710 0.4928 0.115 Uiso 1 1 calc R . .
C34 C 0.6523(10) 0.6723(5) 0.5750(7) 0.096(3) Uani 1 1 d U . .
H34 H 0.6589 0.7148 0.5824 0.115 Uiso 1 1 calc R . .
C35 C 0.5861(8) 0.6398(4) 0.6205(5) 0.0692(19) Uani 1 1 d U . .
H35 H 0.5482 0.6595 0.6572 0.083 Uiso 1 1 calc R . .
C36 C 0.3609(5) 0.4812(4) 0.5460(3) 0.0493(15) Uani 1 1 d . . .
H36A H 0.3726 0.4388 0.5659 0.059 Uiso 1 1 calc R . .
H36B H 0.4195 0.4901 0.5135 0.059 Uiso 1 1 calc R . .
C37 C 0.2264(6) 0.4933(4) 0.4938(3) 0.0491(18) Uani 1 1 d . . .
C38 C 0.1448(6) 0.4573(4) 0.4296(4) 0.064(2) Uani 1 1 d . . .
H38 H 0.1709 0.4191 0.4150 0.077 Uiso 1 1 calc R . .
C39 C 0.0263(7) 0.4795(7) 0.3888(5) 0.089(3) Uani 1 1 d . . .
H39 H -0.0303 0.4564 0.3449 0.106 Uiso 1 1 calc R . .
C40 C -0.0104(8) 0.5328(6) 0.4097(6) 0.087(3) Uani 1 1 d . . .
H40 H -0.0923 0.5470 0.3787 0.105 Uiso 1 1 calc R . .
C41 C 0.0660(7) 0.5694(5) 0.4755(6) 0.083(3) Uani 1 1 d . . .
H41 H 0.0375 0.6067 0.4911 0.100 Uiso 1 1 calc R . .
C42 C 0.1882(7) 0.5464(4) 0.5165(4) 0.059(2) Uani 1 1 d . . .
C43 C 0.2913(6) 0.5759(3) 0.5841(5) 0.0543(18) Uani 1 1 d . . .
H43A H 0.2598 0.5935 0.6286 0.065 Uiso 1 1 calc R . .
H43B H 0.3326 0.6079 0.5607 0.065 Uiso 1 1 calc R . .
C44 C 0.1227(4) 0.4632(2) 1.0609(3) 0.0255(10) Uani 1 1 d . . .
H44 H 0.0440 0.4768 1.0648 0.031 Uiso 1 1 calc R . .
C45 C 0.2073(4) 0.5363(2) 1.1682(3) 0.0242(10) Uani 1 1 d . . .
H45 H 0.1621 0.5194 1.2065 0.029 Uiso 1 1 calc R . .
C46 C 0.1340(5) 0.5899(2) 1.1211(3) 0.0274(10) Uani 1 1 d . . .
C47 C 0.1703(5) 0.6187(2) 1.0582(4) 0.0326(11) Uani 1 1 d . . .
H47 H 0.2408 0.6043 1.0435 0.039 Uiso 1 1 calc R . .
C48 C 0.1043(6) 0.6678(3) 1.0176(4) 0.0445(14) Uani 1 1 d . . .
H48 H 0.1305 0.6877 0.9753 0.053 Uiso 1 1 calc R . .
C49 C -0.0002(6) 0.6892(3) 1.0369(4) 0.0486(16) Uani 1 1 d . . .
H49 H -0.0443 0.7238 1.0089 0.058 Uiso 1 1 calc R . .
C50 C -0.0389(6) 0.6597(3) 1.0970(4) 0.0446(15) Uani 1 1 d . . .
H50 H -0.1118 0.6731 1.1096 0.054 Uiso 1 1 calc R . .
C51 C 0.0287(5) 0.6099(3) 1.1397(4) 0.0354(12) Uani 1 1 d . . .
H51 H 0.0021 0.5898 1.1817 0.042 Uiso 1 1 calc R . .
C52 C 0.3421(5) 0.5548(2) 1.2224(3) 0.0270(11) Uani 1 1 d . . .
H52 H 0.3839 0.5716 1.1821 0.032 Uiso 1 1 calc R . .
C53 C 0.3450(5) 0.6043(2) 1.2860(3) 0.0330(12) Uani 1 1 d . . .
C54 C 0.2593(6) 0.6074(3) 1.3322(3) 0.0359(12) Uani 1 1 d . . .
H54 H 0.1981 0.5765 1.3262 0.043 Uiso 1 1 calc R . .
C55 C 0.2636(7) 0.6548(3) 1.3856(4) 0.0507(16) Uani 1 1 d . . .
H55 H 0.2019 0.6577 1.4139 0.061 Uiso 1 1 calc R . .
C56 C 0.3549(8) 0.6983(3) 1.3992(4) 0.0585(19) Uani 1 1 d . . .
H56 H 0.3584 0.7300 1.4384 0.070 Uiso 1 1 calc R . .
C57 C 0.4431(7) 0.6958(3) 1.3551(4) 0.0534(18) Uani 1 1 d . . .
H57 H 0.5060 0.7261 1.3628 0.064 Uiso 1 1 calc R . .
C58 C 0.4360(6) 0.6476(3) 1.2995(4) 0.0433(14) Uani 1 1 d . . .
H58 H 0.4964 0.6450 1.2701 0.052 Uiso 1 1 calc R . .
C59 C 0.3512(5) 0.4613(3) 1.3094(3) 0.0347(12) Uani 1 1 d . . .
H59A H 0.2853 0.4344 1.2732 0.042 Uiso 1 1 calc R . .
H59B H 0.3131 0.4877 1.3428 0.042 Uiso 1 1 calc R . .
C60 C 0.4577(6) 0.4261(3) 1.3653(4) 0.0496(13) Uani 1 1 d U . .
C61 C 0.4555(8) 0.3766(4) 1.4136(6) 0.0716(17) Uani 1 1 d U . .
H61 H 0.3778 0.3583 1.4116 0.086 Uiso 1 1 calc R . .
C62 C 0.5675(9) 0.3538(4) 1.4652(7) 0.092(2) Uani 1 1 d U . .
H62 H 0.5663 0.3216 1.5028 0.110 Uiso 1 1 calc R . .
C63 C 0.6810(9) 0.3762(4) 1.4637(7) 0.091(2) Uani 1 1 d U . .
H63 H 0.7572 0.3570 1.4955 0.110 Uiso 1 1 calc R . .
C64 C 0.6846(7) 0.4278(4) 1.4149(6) 0.0740(17) Uani 1 1 d U . .
H64 H 0.7625 0.4456 1.4161 0.089 Uiso 1 1 calc R . .
C65 C 0.5703(5) 0.4517(4) 1.3650(4) 0.0507(12) Uani 1 1 d U . .
C66 C 0.5450(5) 0.5056(3) 1.3109(4) 0.0378(13) Uani 1 1 d . . .
H66A H 0.6015 0.5074 1.2755 0.045 Uiso 1 1 calc R . .
H66B H 0.5555 0.5429 1.3453 0.045 Uiso 1 1 calc R . .
C67 C 0.3064(7) 0.5867(3) 0.8410(4) 0.0494(14) Uani 1 1 d U . .
C68 C 0.2654(12) 0.6510(4) 0.8302(6) 0.096(3) Uani 1 1 d U . .
H68A H 0.3127 0.6741 0.8805 0.144 Uiso 1 1 calc R . .
H68B H 0.1750 0.6535 0.8230 0.144 Uiso 1 1 calc R . .
H68C H 0.2816 0.6678 0.7800 0.144 Uiso 1 1 calc R . .
C69 C 0.5983(5) 0.5136(3) 1.0709(4) 0.0346(12) Uani 1 1 d . . .
C70 C 0.7343(6) 0.5311(4) 1.1147(5) 0.060(2) Uani 1 1 d . . .
H70A H 0.7901 0.4991 1.1067 0.090 Uiso 1 1 calc R . .
H70B H 0.7478 0.5367 1.1755 0.090 Uiso 1 1 calc R . .
H70C H 0.7531 0.5689 1.0904 0.090 Uiso 1 1 calc R . .
C71 C 0.1285(6) 0.4315(4) 0.6443(4) 0.0467(17) Uani 1 1 d . . .
C72 C -0.0012(6) 0.4087(5) 0.5988(6) 0.073(2) Uani 1 1 d . . .
H72A H 0.0038 0.3765 0.5595 0.109 Uiso 1 1 calc R . .
H72B H -0.0530 0.4419 0.5670 0.109 Uiso 1 1 calc R . .
H72C H -0.0394 0.3928 0.6401 0.109 Uiso 1 1 calc R . .
C73 C 0.4608(8) 0.3436(3) 1.1932(5) 0.0564(15) Uani 1 1 d U . .
C74 C 0.5203(10) 0.2854(4) 1.2247(7) 0.091(3) Uani 1 1 d U . .
H74A H 0.4672 0.2630 1.2514 0.136 Uiso 1 1 calc R . .
H74B H 0.6034 0.2924 1.2664 0.136 Uiso 1 1 calc R . .
H74C H 0.5302 0.2618 1.1771 0.136 Uiso 1 1 calc R . .
C75 C 0.2067(12) 0.1713(7) 0.6986(11) 0.127(5) Uani 1 1 d . . .
H75A H 0.2732 0.1985 0.7320 0.191 Uiso 1 1 calc R . .
H75B H 0.2451 0.1370 0.6787 0.191 Uiso 1 1 calc R . .
H75C H 0.1572 0.1566 0.7340 0.191 Uiso 1 1 calc R . .
C76 C 0.3112(11) 0.8423(7) 0.9507(7) 0.126(5) Uani 1 1 d . . .
H76A H 0.3843 0.8171 0.9528 0.189 Uiso 1 1 calc R . .
H76B H 0.2465 0.8173 0.9629 0.189 Uiso 1 1 calc R . .
H76C H 0.3371 0.8745 0.9930 0.189 Uiso 1 1 calc R . .
N1 N 0.5119(4) 0.4507(2) 0.7441(2) 0.0296(9) Uani 1 1 d . . .
N2 N 0.3796(4) 0.5238(3) 0.6182(3) 0.0399(11) Uani 1 1 d . . .
N3 N 0.2221(3) 0.4881(2) 1.1106(2) 0.0244(8) Uani 1 1 d . . .
N4 N 0.4117(4) 0.4973(2) 1.2578(3) 0.0302(10) Uani 1 1 d . . .
O1 O 0.3436(3) 0.43582(14) 0.8341(2) 0.0245(7) Uani 1 1 d . . .
O2 O 0.3392(3) 0.42738(15) 1.0118(2) 0.0241(7) Uani 1 1 d . . .
O3 O 0.3520(4) 0.56461(19) 0.7890(3) 0.0460(10) Uani 1 1 d U . .
O4 O 0.2972(4) 0.56023(18) 0.9061(3) 0.0426(10) Uani 1 1 d . . .
O5 O 0.5656(3) 0.50182(19) 0.9939(2) 0.0405(10) Uani 1 1 d . . .
O6 O 0.5249(4) 0.51268(18) 1.1152(2) 0.0379(9) Uani 1 1 d . . .
O7 O 0.1386(4) 0.4847(3) 0.6766(3) 0.0508(11) Uani 1 1 d . . .
O8 O 0.2259(4) 0.4017(2) 0.6494(3) 0.0465(11) Uani 1 1 d . . .
O9 O 0.3475(5) 0.3528(2) 1.1798(3) 0.0572(12) Uani 1 1 d U . .
O10 O 0.5294(4) 0.3856(2) 1.1792(3) 0.0511(11) Uani 1 1 d . . .
O11 O 0.1217(8) 0.2050(5) 0.6234(7) 0.132(3) Uani 1 1 d . . .
H11 H 0.1656 0.2224 0.5975 0.198 Uiso 1 1 calc R . .
O12 O 0.2613(6) 0.8681(4) 0.8684(5) 0.111(3) Uani 1 1 d . . .
H12 H 0.3085 0.8963 0.8629 0.166 Uiso 1 1 calc R . .
O13 O 0.2580(9) 0.2948(3) 0.5753(7) 0.135(3) Uani 1 1 d . . .
O14 O 0.130(2) 0.2978(6) 0.3918(8) 0.278(11) Uani 1 1 d . . .
O15 O 0.2132(18) 0.2521(12) 0.2307(14) 0.358(15) Uani 1 1 d . . .
O16 O 0.012(2) 0.6133(10) 0.6712(13) 0.386(18) Uani 1 1 d . . .
O17 O 0.881(3) 0.229(2) 0.465(3) 0.58(3) Uani 1 1 d . . .
Zn1 Zn 0.38772(5) 0.48450(3) 0.93715(3) 0.02683(12) Uani 1 1 d . . .
Zn2 Zn 0.33070(5) 0.48305(3) 0.72592(3) 0.03070(13) Uani 1 1 d . . .
Zn3 Zn 0.40028(5) 0.45169(3) 1.13611(3) 0.02500(12) Uani 1 1 d . . .

loop_
_atom_site_aniso_label
_atom_site_aniso_U_11
_atom_site_aniso_U_22
_atom_site_aniso_U_33
_atom_site_aniso_U_23
_atom_site_aniso_U_13
_atom_site_aniso_U_12
O18A 0.087(7) 0.092(9) 0.105(9) -0.015(7) 0.059(6) 0.011(6)
O18B 0.047(10) 0.093(19) 0.102(15) -0.035(12) 0.002(9) 0.018(10)
C1 0.024(2) 0.028(3) 0.022(3) -0.0025(19) 0.009(2) 0.000(2)
C2 0.022(2) 0.021(2) 0.026(2) -0.0092(19) 0.0115(19) -0.0037(19)
C3 0.022(2) 0.023(2) 0.030(2) -0.0040(19) 0.009(2) -0.0004(19)
C4 0.029(3) 0.027(3) 0.047(3) -0.002(2) 0.015(2) -0.007(2)
C5 0.045(3) 0.032(3) 0.064(4) 0.001(3) 0.024(3) -0.011(3)
C6 0.038(3) 0.030(3) 0.062(4) 0.001(3) 0.017(3) 0.004(2)
C7 0.033(3) 0.028(3) 0.055(4) -0.006(3) 0.014(3) 0.004(2)
C8 0.023(2) 0.024(2) 0.038(3) -0.006(2) 0.011(2) 0.001(2)
C9 0.024(2) 0.032(3) 0.031(2) -0.006(2) 0.012(2) 0.000(2)
C10 0.025(2) 0.029(3) 0.025(2) -0.006(2) 0.0137(19) -0.005(2)
C11 0.017(2) 0.022(2) 0.028(3) -0.001(2) 0.0084(19) -0.0015(19)
C12 0.022(2) 0.025(2) 0.022(2) 0.0013(19) 0.0090(18) 0.0035(19)
C13 0.029(2) 0.022(2) 0.030(2) 0.001(2) 0.014(2) 0.002(2)
C14 0.035(3) 0.031(3) 0.029(3) -0.005(2) 0.011(2) 0.001(2)
C15 0.032(3) 0.046(3) 0.034(3) -0.017(3) 0.007(2) -0.008(3)
C16 0.026(3) 0.055(4) 0.050(4) -0.017(3) 0.011(2) -0.009(3)
C17 0.019(2) 0.047(3) 0.047(4) -0.018(3) 0.012(2) -0.009(2)
C18 0.021(2) 0.031(3) 0.035(3) -0.007(2) 0.008(2) 0.001(2)
C19 0.022(2) 0.036(3) 0.035(3) -0.009(2) 0.012(2) 0.000(2)
C20 0.027(2) 0.023(2) 0.030(3) -0.003(2) 0.015(2) 0.000(2)
C21 0.027(2) 0.035(3) 0.024(2) -0.009(2) 0.0129(19) -0.004(2)
C22 0.039(3) 0.050(3) 0.024(2) 0.002(3) 0.022(2) -0.010(3)
C23 0.038(3) 0.034(3) 0.029(3) 0.001(2) 0.018(2) -0.010(2)
C24 0.041(3) 0.047(4) 0.038(3) -0.006(3) 0.012(3) -0.004(3)
C25 0.063(4) 0.062(5) 0.037(3) -0.008(3) 0.008(3) -0.017(4)
C26 0.049(4) 0.061(5) 0.057(4) 0.004(4) 0.009(3) -0.023(3)
C27 0.035(3) 0.101(7) 0.060(4) -0.003(4) 0.020(3) -0.007(4)
C28 0.037(3) 0.074(4) 0.049(3) -0.010(4) 0.026(3) -0.014(4)
C29 0.047(3) 0.050(4) 0.027(3) -0.001(2) 0.016(2) -0.012(3)
C30 0.050(4) 0.067(4) 0.040(3) 0.010(3) 0.014(3) -0.020(3)
C31 0.056(4) 0.092(4) 0.024(3) 0.001(3) 0.014(2) -0.033(3)
C32 0.075(5) 0.132(6) 0.030(3) 0.020(4) 0.015(3) -0.042(5)
C33 0.094(6) 0.129(6) 0.063(5) 0.042(5) 0.024(4) -0.049(6)
C34 0.107(7) 0.088(5) 0.090(6) 0.042(4) 0.028(5) -0.030(5)
C35 0.076(5) 0.061(4) 0.068(5) 0.026(3) 0.020(4) -0.011(4)
C36 0.041(3) 0.083(4) 0.026(2) -0.004(4) 0.012(2) -0.025(4)
C37 0.045(3) 0.074(6) 0.025(3) 0.010(3) 0.007(2) -0.014(4)
C38 0.055(4) 0.101(6) 0.036(3) 0.009(4) 0.012(3) -0.021(4)
C39 0.051(4) 0.166(12) 0.040(4) 0.011(6) 0.001(3) -0.026(6)
C40 0.046(5) 0.145(11) 0.061(5) 0.031(6) 0.003(4) -0.004(6)
C41 0.055(5) 0.116(8) 0.075(6) 0.042(6) 0.016(4) 0.008(5)
C42 0.055(4) 0.085(6) 0.034(3) 0.022(4) 0.012(3) -0.005(4)
C43 0.049(4) 0.059(5) 0.053(4) 0.025(3) 0.013(3) 0.004(3)
C44 0.023(2) 0.031(3) 0.024(2) -0.0045(19) 0.0093(18) -0.0008(19)
C45 0.027(2) 0.027(3) 0.023(2) -0.006(2) 0.0123(19) 0.000(2)
C46 0.027(2) 0.029(3) 0.024(2) -0.006(2) 0.005(2) 0.001(2)
C47 0.032(3) 0.034(3) 0.036(3) -0.004(2) 0.016(2) -0.001(2)
C48 0.055(4) 0.035(3) 0.041(3) 0.008(3) 0.012(3) 0.001(3)
C49 0.047(4) 0.036(4) 0.051(4) 0.000(3) -0.001(3) 0.012(3)
C50 0.034(3) 0.048(4) 0.052(4) -0.009(3) 0.013(3) 0.011(3)
C51 0.027(3) 0.041(3) 0.039(3) -0.009(3) 0.012(2) -0.001(2)
C52 0.031(3) 0.030(3) 0.022(2) -0.004(2) 0.011(2) -0.003(2)
C53 0.041(3) 0.026(3) 0.028(3) 0.002(2) 0.005(2) -0.001(2)
C54 0.051(3) 0.032(3) 0.023(3) -0.001(2) 0.009(2) 0.004(3)
C55 0.081(5) 0.040(4) 0.032(3) 0.002(3) 0.020(3) 0.013(3)
C56 0.094(5) 0.037(4) 0.031(3) -0.012(3) 0.000(3) 0.011(4)
C57 0.070(4) 0.033(3) 0.042(4) 0.001(3) -0.003(3) -0.015(3)
C58 0.049(3) 0.038(3) 0.035(3) -0.002(3) 0.001(3) -0.009(3)
C59 0.039(3) 0.039(3) 0.030(3) 0.003(2) 0.015(2) 0.002(2)
C60 0.053(2) 0.044(3) 0.046(3) 0.005(2) 0.007(2) 0.008(2)
C61 0.073(3) 0.055(3) 0.068(3) 0.022(3) -0.004(3) 0.002(3)
C62 0.087(3) 0.061(3) 0.095(4) 0.027(3) -0.018(3) 0.007(3)
C63 0.075(3) 0.063(3) 0.099(4) 0.020(3) -0.026(3) 0.011(3)
C64 0.058(3) 0.052(3) 0.083(4) 0.004(3) -0.019(3) 0.009(3)
C65 0.045(2) 0.042(3) 0.051(3) -0.004(2) -0.005(2) 0.006(2)
C66 0.032(3) 0.046(3) 0.029(3) -0.010(2) 0.000(2) 0.000(2)
C67 0.084(4) 0.032(3) 0.042(3) 0.006(2) 0.032(3) 0.010(3)
C68 0.168(7) 0.056(5) 0.077(5) 0.028(4) 0.056(5) 0.040(5)
C69 0.028(3) 0.037(3) 0.039(3) 0.001(2) 0.010(2) -0.007(2)
C70 0.032(3) 0.087(6) 0.062(4) -0.008(4) 0.016(3) -0.022(4)
C71 0.041(4) 0.070(5) 0.030(3) 0.006(3) 0.011(3) -0.014(3)
C72 0.037(4) 0.105(7) 0.073(6) -0.002(5) 0.012(4) -0.019(4)
C73 0.081(4) 0.037(3) 0.055(3) 0.009(3) 0.026(3) 0.017(3)
C74 0.112(6) 0.057(5) 0.104(6) 0.022(5) 0.036(5) 0.033(5)
C75 0.106(9) 0.103(10) 0.172(15) -0.045(10) 0.042(9) 0.008(7)
C76 0.092(7) 0.195(14) 0.089(8) 0.072(9) 0.024(6) 0.004(8)
N1 0.035(2) 0.037(2) 0.0247(19) -0.002(2) 0.0202(17) -0.006(2)
N2 0.037(3) 0.056(3) 0.028(2) 0.007(2) 0.012(2) -0.006(2)
N3 0.0256(18) 0.028(2) 0.0222(18) -0.0028(19) 0.0109(15) -0.0004(19)
N4 0.0243(19) 0.040(3) 0.024(2) -0.0022(18) 0.0039(16) -0.0026(18)
O1 0.0326(17) 0.0196(17) 0.0234(16) 0.0002(13) 0.0120(14) 0.0026(13)
O2 0.0218(16) 0.0279(18) 0.0257(17) -0.0028(14) 0.0121(14) -0.0051(14)
O3 0.070(3) 0.033(2) 0.045(2) 0.0039(18) 0.032(2) 0.0019(19)
O4 0.069(3) 0.025(2) 0.040(2) 0.0002(17) 0.026(2) 0.0059(19)
O5 0.034(2) 0.057(3) 0.035(2) -0.0092(18) 0.0168(16) -0.0162(18)
O6 0.041(2) 0.040(2) 0.039(2) -0.0102(17) 0.0211(18) -0.0156(18)
O7 0.0360(19) 0.078(3) 0.040(2) 0.014(3) 0.0153(17) 0.007(2)
O8 0.037(2) 0.067(3) 0.035(2) -0.005(2) 0.0094(17) -0.009(2)
O9 0.078(3) 0.046(3) 0.052(3) 0.005(2) 0.028(2) 0.009(2)
O10 0.058(3) 0.045(3) 0.050(3) 0.002(2) 0.017(2) 0.017(2)
O11 0.120(6) 0.138(8) 0.166(9) -0.062(7) 0.087(6) -0.027(6)
O12 0.088(5) 0.156(9) 0.096(5) 0.047(5) 0.040(4) 0.012(5)
O13 0.163(8) 0.063(5) 0.175(9) -0.013(5) 0.046(7) 0.022(5)
O14 0.57(3) 0.125(9) 0.105(8) 0.015(7) 0.058(15) 0.072(15)
O15 0.30(2) 0.50(3) 0.36(2) 0.30(3) 0.24(2) 0.12(2)
O16 0.41(3) 0.27(2) 0.28(2) 0.183(18) -0.16(2) -0.15(2)
O17 0.41(4) 0.52(6) 0.80(9) 0.11(6) 0.15(5) -0.14(4)
Zn1 0.0309(3) 0.0256(3) 0.0280(3) -0.0020(3) 0.0150(2) -0.0040(3)
Zn2 0.0333(3) 0.0363(3) 0.0258(3) 0.0039(3) 0.0139(2) 0.0032(3)
Zn3 0.0217(2) 0.0293(3) 0.0248(3) -0.0025(3) 0.0086(2) 0.0004(2)

loop_
_atom_type_symbol
_atom_type_description
_atom_type_scat_dispersion_real
_atom_type_scat_dispersion_imag
_atom_type_scat_source
C C 0.0033 0.0016 'International Tables Vol C Tables 4.2.6.8 and 6.1.1.4'
H H 0.0000 0.0000 'International Tables Vol C Tables 4.2.6.8 and 6.1.1.4'
N N 0.0061 0.0033 'International Tables Vol C Tables 4.2.6.8 and 6.1.1.4'
O O 0.0106 0.0060 'International Tables Vol C Tables 4.2.6.8 and 6.1.1.4'
Zn Zn 0.2839 1.4301 'International Tables Vol C Tables 4.2.6.8 and 6.1.1.4'

loop_
_geom_angle_atom_site_label_1
_geom_angle_atom_site_label_2
_geom_angle_atom_site_label_3
_geom_angle
O1 C1 C2 120.6(4)
O1 C1 C10 119.6(4)
C2 C1 C10 119.8(5)
C1 C2 C3 120.3(4)
C1 C2 C12 119.6(4)
C3 C2 C12 120.1(4)
C2 C3 C4 122.2(4)
C2 C3 C8 120.3(4)
C4 C3 C8 117.5(5)
C5 C4 C3 120.1(5)
C5 C4 H4 120.0
C3 C4 H4 120.0
C4 C5 C6 121.8(6)
C4 C5 H5 119.1
C6 C5 H5 119.1
C7 C6 C5 120.2(6)
C7 C6 H6 119.9
C5 C6 H6 119.9
C6 C7 C8 120.4(5)
C6 C7 H7 119.8
C8 C7 H7 119.8
C9 C8 C7 122.2(5)
C9 C8 C3 117.7(5)
C7 C8 C3 120.0(5)
C10 C9 C8 122.7(4)
C10 C9 H9 118.7
C8 C9 H9 118.7
C9 C10 C1 118.8(4)
C9 C10 C21 117.8(4)
C1 C10 C21 123.3(5)
O2 C11 C12 120.8(4)
O2 C11 C20 119.7(4)
C12 C11 C20 119.4(4)
C11 C12 C13 120.4(4)
C11 C12 C2 119.4(4)
C13 C12 C2 120.1(4)
C12 C13 C14 122.9(4)
C12 C13 C18 119.9(4)
C14 C13 C18 117.1(4)
C15 C14 C13 121.8(5)
C15 C14 H14 119.1
C13 C14 H14 119.1
C14 C15 C16 120.6(5)
C14 C15 H15 119.7
C16 C15 H15 119.7
C17 C16 C15 119.2(5)
C17 C16 H16 120.4
C15 C16 H16 120.4
C16 C17 C18 121.6(5)
C16 C17 H17 119.2
C18 C17 H17 119.2
C19 C18 C17 122.0(5)
C19 C18 C13 118.4(4)
C17 C18 C13 119.6(5)
C20 C19 C18 122.5(4)
C20 C19 H19 118.8
C18 C19 H19 118.8
C19 C20 C44 117.8(4)
C19 C20 C11 119.1(4)
C44 C20 C11 123.0(4)
N1 C21 C10 126.1(4)
N1 C21 H21 117.0
C10 C21 H21 117.0
N1 C22 C23 111.3(4)
N1 C22 C29 107.8(4)
C23 C22 C29 110.4(5)
N1 C22 H22 109.1
C23 C22 H22 109.1
C29 C22 H22 109.1
C24 C23 C28 118.5(5)
C24 C23 C22 121.2(5)
C28 C23 C22 120.3(5)
C23 C24 C25 120.4(6)
C23 C24 H24 119.8
C25 C24 H24 119.8
C26 C25 C24 119.7(7)
C26 C25 H25 120.2
C24 C25 H25 120.2
C27 C26 C25 120.6(6)
C27 C26 H26 119.7
C25 C26 H26 119.7
C26 C27 C28 119.9(6)
C26 C27 H27 120.1
C28 C27 H27 120.1
C27 C28 C23 121.0(6)
C27 C28 H28 119.5
C23 C28 H28 119.5
N2 C29 C30 115.7(5)
N2 C29 C22 108.2(5)
C30 C29 C22 112.6(5)
N2 C29 H29 106.6
C30 C29 H29 106.6
C22 C29 H29 106.6
C35 C30 C31 119.1(7)
C35 C30 C29 117.1(7)
C31 C30 C29 123.7(7)
C32 C31 C30 120.1(8)
C32 C31 H31 120.0
C30 C31 H31 120.0
C33 C32 C31 120.9(9)
C33 C32 H32 119.6
C31 C32 H32 119.6
C34 C33 C32 119.2(8)
C34 C33 H33 120.4
C32 C33 H33 120.4
C33 C34 C35 123.7(10)
C33 C34 H34 118.1
C35 C34 H34 118.1
C30 C35 C34 117.0(9)
C30 C35 H35 121.5
C34 C35 H35 121.5
N2 C36 C37 102.3(6)
N2 C36 H36A 111.3
C37 C36 H36A 111.3
N2 C36 H36B 111.3
C37 C36 H36B 111.3
H36A C36 H36B 109.2
C42 C37 C38 121.2(7)
C42 C37 C36 110.0(6)
C38 C37 C36 128.8(8)
C39 C38 C37 117.6(9)
C39 C38 H38 121.2
C37 C38 H38 121.2
C40 C39 C38 121.2(9)
C40 C39 H39 119.4
C38 C39 H39 119.4
C39 C40 C41 123.3(9)
C39 C40 H40 118.3
C41 C40 H40 118.3
C40 C41 C42 115.0(10)
C40 C41 H41 122.5
C42 C41 H41 122.5
C37 C42 C41 121.6(8)
C37 C42 C43 111.0(6)
C41 C42 C43 127.4(9)
C42 C43 N2 101.9(6)
C42 C43 H43A 111.4
N2 C43 H43A 111.4
C42 C43 H43B 111.4
N2 C43 H43B 111.4
H43A C43 H43B 109.2
N3 C44 C20 126.1(4)
N3 C44 H44 117.0
C20 C44 H44 117.0
N3 C45 C46 112.6(4)
N3 C45 C52 106.3(4)
C46 C45 C52 111.3(4)
N3 C45 H45 108.8
C46 C45 H45 108.8
C52 C45 H45 108.8
C51 C46 C47 119.5(5)
C51 C46 C45 119.8(5)
C47 C46 C45 120.7(4)
C48 C47 C46 119.7(5)
C48 C47 H47 120.1
C46 C47 H47 120.1
C47 C48 C49 121.4(6)
C47 C48 H48 119.3
C49 C48 H48 119.3
C50 C49 C48 119.1(6)
C50 C49 H49 120.5
C48 C49 H49 120.5
C49 C50 C51 120.1(5)
C49 C50 H50 119.9
C51 C50 H50 119.9
C46 C51 C50 120.1(6)
C46 C51 H51 119.9
C50 C51 H51 119.9
N4 C52 C53 116.3(4)
N4 C52 C45 106.9(4)
C53 C52 C45 113.6(4)
N4 C52 H52 106.5
C53 C52 H52 106.5
C45 C52 H52 106.5
C58 C53 C54 118.4(5)
C58 C53 C52 118.4(5)
C54 C53 C52 123.2(5)
C55 C54 C53 120.1(6)
C55 C54 H54 119.9
C53 C54 H54 119.9
C54 C55 C56 121.3(7)
C54 C55 H55 119.3
C56 C55 H55 119.3
C55 C56 C57 119.8(6)
C55 C56 H56 120.1
C57 C56 H56 120.1
C58 C57 C56 118.1(6)
C58 C57 H57 120.9
C56 C57 H57 120.9
C53 C58 C57 122.1(6)
C53 C58 H58 119.0
C57 C58 H58 119.0
N4 C59 C60 103.0(4)
N4 C59 H59A 111.2
C60 C59 H59A 111.2
N4 C59 H59B 111.2
C60 C59 H59B 111.2
H59A C59 H59B 109.1
C61 C60 C65 121.1(7)
C61 C60 C59 129.4(7)
C65 C60 C59 109.5(6)
C60 C61 C62 118.9(8)
C60 C61 H61 120.5
C62 C61 H61 120.5
C63 C62 C61 121.5(9)
C63 C62 H62 119.3
C61 C62 H62 119.3
C62 C63 C64 120.0(7)
C62 C63 H63 120.0
C64 C63 H63 120.0
C65 C64 C63 117.7(8)
C65 C64 H64 121.1
C63 C64 H64 121.1
C60 C65 C64 120.5(7)
C60 C65 C66 109.6(5)
C64 C65 C66 129.8(7)
C65 C66 N4 103.2(5)
C65 C66 H66A 111.1
N4 C66 H66A 111.1
C65 C66 H66B 111.1
N4 C66 H66B 111.1
H66A C66 H66B 109.1
O3 C67 O4 125.2(6)
O3 C67 C68 118.3(6)
O4 C67 C68 116.3(6)
C67 C68 H68A 109.5
C67 C68 H68B 109.5
H68A C68 H68B 109.5
C67 C68 H68C 109.5
H68A C68 H68C 109.5
H68B C68 H68C 109.5
O5 C69 O6 124.2(5)
O5 C69 C70 118.3(5)
O6 C69 C70 117.5(5)
C69 C70 H70A 109.5
C69 C70 H70B 109.5
H70A C70 H70B 109.5
C69 C70 H70C 109.5
H70A C70 H70C 109.5
H70B C70 H70C 109.5
O8 C71 O7 119.7(6)
O8 C71 C72 122.6(7)
O7 C71 C72 117.7(7)
C71 C72 H72A 109.5
C71 C72 H72B 109.5
H72A C72 H72B 109.5
C71 C72 H72C 109.5
H72A C72 H72C 109.5
H72B C72 H72C 109.5
O9 C73 O10 119.3(6)
O9 C73 C74 122.3(8)
O10 C73 C74 118.4(8)
C73 C74 H74A 109.5
C73 C74 H74B 109.5
H74A C74 H74B 109.5
C73 C74 H74C 109.5
H74A C74 H74C 109.5
H74B C74 H74C 109.5
O11 C75 H75A 109.5
O11 C75 H75B 109.5
H75A C75 H75B 109.5
O11 C75 H75C 109.5
H75A C75 H75C 109.5
H75B C75 H75C 109.5
O12 C76 H76A 109.5
O12 C76 H76B 109.5
H76A C76 H76B 109.5
O12 C76 H76C 109.5
H76A C76 H76C 109.5
H76B C76 H76C 109.5
C21 N1 C22 118.8(5)
C21 N1 Zn2 122.3(3)
C22 N1 Zn2 116.1(4)
C36 N2 C43 105.9(5)
C36 N2 C29 115.1(4)
C43 N2 C29 114.7(5)
C36 N2 Zn2 112.5(4)
C43 N2 Zn2 108.4(4)
C29 N2 Zn2 100.2(3)
C44 N3 C45 118.5(4)
C44 N3 Zn3 123.2(4)
C45 N3 Zn3 116.5(3)
C59 N4 C66 106.1(4)
C59 N4 C52 114.0(4)
C66 N4 C52 115.1(4)
C59 N4 Zn3 112.0(3)
C66 N4 Zn3 110.8(3)
C52 N4 Zn3 98.9(3)
C1 O1 Zn1 114.7(3)
C1 O1 Zn2 123.0(3)
Zn1 O1 Zn2 114.60(16)
C11 O2 Zn1 113.7(3)
C11 O2 Zn3 123.3(3)
Zn1 O2 Zn3 113.50(15)
C67 O3 Zn2 134.1(4)
C67 O4 Zn1 117.0(4)
C69 O5 Zn1 117.6(3)
C69 O6 Zn3 135.3(4)
C71 O7 Zn2 95.4(4)
C71 O8 Zn2 84.6(4)
C73 O9 Zn3 82.6(4)
C73 O10 Zn3 101.0(4)
C75 O11 H11 109.5
C76 O12 H12 109.5
O4 Zn1 O1 106.12(16)
O4 Zn1 O5 108.92(19)
O1 Zn1 O5 118.10(15)
O4 Zn1 O2 120.03(16)
O1 Zn1 O2 98.80(14)
O5 Zn1 O2 105.28(15)
O7 Zn2 O1 97.82(16)
O7 Zn2 O3 97.3(2)
O1 Zn2 O3 92.10(15)
O7 Zn2 N1 156.5(2)
O1 Zn2 N1 84.23(14)
O3 Zn2 N1 106.01(19)
O7 Zn2 N2 99.41(17)
O1 Zn2 N2 161.64(15)
O3 Zn2 N2 91.98(18)
N1 Zn2 N2 77.44(17)
O7 Zn2 O8 60.3(2)
O1 Zn2 O8 88.13(15)
O3 Zn2 O8 157.34(17)
N1 Zn2 O8 96.56(18)
N2 Zn2 O8 94.90(18)
O10 Zn3 O2 98.16(17)
O10 Zn3 O6 95.20(19)
O2 Zn3 O6 91.83(14)
O10 Zn3 N3 152.91(19)
O2 Zn3 N3 84.31(14)
O6 Zn3 N3 111.73(17)
O10 Zn3 N4 100.19(18)
O2 Zn3 N4 161.24(14)
O6 Zn3 N4 90.36(15)
N3 Zn3 N4 77.58(15)
O10 Zn3 O9 57.04(18)
O2 Zn3 O9 91.64(15)
O6 Zn3 O9 152.23(17)
N3 Zn3 O9 96.03(17)
N4 Zn3 O9 95.07(17)

loop_
_geom_bond_atom_site_label_1
_geom_bond_atom_site_label_2
_geom_bond_distance
C1 O1 1.331(6)
C1 C2 1.379(7)
C1 C10 1.449(6)
C2 C3 1.413(7)
C2 C12 1.491(6)
C3 C4 1.426(7)
C3 C8 1.432(7)
C4 C5 1.355(8)
C4 H4 0.9500
C5 C6 1.412(8)
C5 H5 0.9500
C6 C7 1.340(9)
C6 H6 0.9500
C7 C8 1.419(8)
C7 H7 0.9500
C8 C9 1.404(7)
C9 C10 1.376(7)
C9 H9 0.9500
C10 C21 1.458(7)
C11 O2 1.344(6)
C11 C12 1.391(7)
C11 C20 1.446(6)
C12 C13 1.400(7)
C13 C14 1.420(7)
C13 C18 1.433(7)
C14 C15 1.377(8)
C14 H14 0.9500
C15 C16 1.415(8)
C15 H15 0.9500
C16 C17 1.366(8)
C16 H16 0.9500
C17 C18 1.422(7)
C17 H17 0.9500
C18 C19 1.395(7)
C19 C20 1.368(7)
C19 H19 0.9500
C20 C44 1.437(7)
C21 N1 1.263(7)
C21 H21 0.9500
C22 N1 1.478(6)
C22 C23 1.523(7)
C22 C29 1.535(9)
C22 H22 1.0000
C23 C24 1.382(8)
C23 C28 1.382(8)
C24 C25 1.384(9)
C24 H24 0.9500
C25 C26 1.374(10)
C25 H25 0.9500
C26 C27 1.357(11)
C26 H26 0.9500
C27 C28 1.377(9)
C27 H27 0.9500
C28 H28 0.9500
C29 N2 1.511(7)
C29 C30 1.520(8)
C29 H29 1.0000
C30 C35 1.394(11)
C30 C31 1.394(10)
C31 C32 1.388(9)
C31 H31 0.9500
C32 C33 1.349(15)
C32 H32 0.9500
C33 C34 1.326(16)
C33 H33 0.9500
C34 C35 1.408(11)
C34 H34 0.9500
C35 H35 0.9500
C36 N2 1.487(9)
C36 C37 1.503(8)
C36 H36A 0.9900
C36 H36B 0.9900
C37 C42 1.345(11)
C37 C38 1.411(10)
C38 C39 1.374(12)
C38 H38 0.9500
C39 C40 1.331(16)
C39 H39 0.9500
C40 C41 1.411(15)
C40 H40 0.9500
C41 C42 1.415(11)
C41 H41 0.9500
C42 C43 1.483(10)
C43 N2 1.507(9)
C43 H43A 0.9900
C43 H43B 0.9900
C44 N3 1.281(6)
C44 H44 0.9500
C45 N3 1.476(6)
C45 C46 1.513(7)
C45 C52 1.546(7)
C45 H45 1.0000
C46 C51 1.380(7)
C46 C47 1.387(7)
C47 C48 1.366(8)
C47 H47 0.9500
C48 C49 1.387(9)
C48 H48 0.9500
C49 C50 1.370(10)
C49 H49 0.9500
C50 C51 1.397(9)
C50 H50 0.9500
C51 H51 0.9500
C52 N4 1.511(7)
C52 C53 1.515(7)
C52 H52 1.0000
C53 C58 1.364(8)
C53 C54 1.404(8)
C54 C55 1.364(9)
C54 H54 0.9500
C55 C56 1.368(11)
C55 H55 0.9500
C56 C57 1.400(11)
C56 H56 0.9500
C57 C58 1.397(10)
C57 H57 0.9500
C58 H58 0.9500
C59 N4 1.479(7)
C59 C60 1.480(8)
C59 H59A 0.9900
C59 H59B 0.9900
C60 C61 1.361(10)
C60 C65 1.382(10)
C61 C62 1.371(11)
C61 H61 0.9500
C62 C63 1.369(13)
C62 H62 0.9500
C63 C64 1.407(13)
C63 H63 0.9500
C64 C65 1.390(9)
C64 H64 0.9500
C65 C66 1.465(10)
C66 N4 1.484(6)
C66 H66A 0.9900
C66 H66B 0.9900
C67 O3 1.233(7)
C67 O4 1.261(7)
C67 C68 1.489(10)
C68 H68A 0.9800
C68 H68B 0.9800
C68 H68C 0.9800
C69 O5 1.241(7)
C69 O6 1.261(6)
C69 C70 1.514(8)
C70 H70A 0.9800
C70 H70B 0.9800
C70 H70C 0.9800
C71 O8 1.252(8)
C71 O7 1.284(9)
C71 C72 1.495(9)
C72 H72A 0.9800
C72 H72B 0.9800
C72 H72C 0.9800
C73 O9 1.231(9)
C73 O10 1.272(9)
C73 C74 1.469(11)
C74 H74A 0.9800
C74 H74B 0.9800
C74 H74C 0.9800
C75 O11 1.506(17)
C75 H75A 0.9800
C75 H75B 0.9800
C75 H75C 0.9800
C76 O12 1.422(11)
C76 H76A 0.9800
C76 H76B 0.9800
C76 H76C 0.9800
N1 Zn2 2.077(4)
N2 Zn2 2.219(4)
N3 Zn3 2.064(4)
N4 Zn3 2.226(4)
O1 Zn1 1.949(3)
O1 Zn2 2.044(3)
O2 Zn1 1.962(3)
O2 Zn3 2.032(3)
O3 Zn2 2.064(4)
O4 Zn1 1.942(4)
O5 Zn1 1.951(4)
O6 Zn3 2.046(4)
O7 Zn2 2.042(4)
O8 Zn2 2.300(5)
O9 Zn3 2.437(5)
O10 Zn3 2.021(4)
O11 H11 0.8400
O12 H12 0.8400
